data_4517300
loop_
_publ_author_name
'Gao, Weichen'
'Su, Yan'
'Wang, Zhonghao'
'Zhang, Yongfeng'
'Zhang, Dan'
'Jia, Peng'
'Yang, Chaolong'
'Li, Youbing'
'Ganguly, Rakesh'
'Zhao, Yanli'

_publ_section_title
;
 Effect of Carbazolyl Groups on Photophysical Properties of Cyanuric
 Chloride.
;
_journal_issue 50
_journal_name_full 'ACS applied materials &amp; interfaces'
_journal_page_first 47162
_journal_page_last 47169
_journal_paper_doi 10.1021/acsami.9b17554
_journal_volume 11
_journal_year 2019
_chemical_formula_sum 'C27 H16 Cl N5'
_chemical_formula_weight 445.90
_space_group_crystal_system orthorhombic
_space_group_IT_number 29
_space_group_name_Hall 'P 2c -2ac'
_space_group_name_H-M_alt 'P c a 21'
_atom_sites_solution_hydrogens geom
_cell_angle_alpha 90
_cell_angle_beta 90
_cell_angle_gamma 90
_cell_formula_units_Z 8
_cell_length_a 22.4205(4)
_cell_length_b 3.85840(7)
_cell_length_c 46.0494(8)
_cell_measurement_reflns_used 7383
_cell_measurement_temperature 103.(2)
_cell_measurement_theta_max 66.6779
_cell_measurement_theta_min 3.8397
_cell_volume 3983.61(12)
_computing_cell_refinement 'SAINT V8.37A (Bruker AXS Inc., 2015)'
_computing_data_collection 'APEX3 (Bruker AXS Inc., 2016)'
_computing_data_reduction 'SAINT V8.37A (Bruker AXS Inc., 2015)'
_computing_molecular_graphics 'XP (Bruker AXS Inc., 2016)'
_computing_publication_material 'APEX3 (Bruker AXS Inc., 2016)'
_computing_structure_refinement 'SHELXL-2014/7 (Sheldrick, 2014)'
_computing_structure_solution 'XS, VERSION 2013/1'
_diffrn_ambient_temperature 103.(2)
_diffrn_detector_area_resol_mean 8.3333
_diffrn_measured_fraction_theta_full 0.999
_diffrn_measured_fraction_theta_max 0.999
_diffrn_measurement_device_type 'CCD area detector'
_diffrn_measurement_method 'phi and omega scans'
_diffrn_radiation_monochromator 'Multilayer Mirror'
_diffrn_radiation_type CuK\a
_diffrn_radiation_wavelength 1.54178
_diffrn_reflns_av_R_equivalents 0.0533
_diffrn_reflns_av_unetI/netI 0.0461
_diffrn_reflns_limit_h_max 26
_diffrn_reflns_limit_h_min -26
_diffrn_reflns_limit_k_max 4
_diffrn_reflns_limit_k_min -4
_diffrn_reflns_limit_l_max 54
_diffrn_reflns_limit_l_min -50
_diffrn_reflns_number 29474
_diffrn_reflns_theta_full 66.73
_diffrn_reflns_theta_max 66.73
_diffrn_reflns_theta_min 3.84
_diffrn_source 'Incoatec Microfocus Source'
_diffrn_source_type 'Bruker Kappa Duo APEX2'
_exptl_absorpt_coefficient_mu 1.916
_exptl_absorpt_correction_T_max 0.98
_exptl_absorpt_correction_T_min 0.65
_exptl_absorpt_correction_type multi-scan
_exptl_absorpt_process_details
;
SADABS-2016/2 - Bruker AXS area detector scaling and absorption correction
;
_exptl_crystal_colour colourless
_exptl_crystal_density_diffrn 1.487
_exptl_crystal_density_method 'not measured'
_exptl_crystal_description needle
_exptl_crystal_F_000 1840
_exptl_crystal_size_max 0.420
_exptl_crystal_size_mid 0.020
_exptl_crystal_size_min 0.010
_refine_diff_density_max 1.510
_refine_diff_density_min -0.511
_refine_ls_abs_structure_details
;

Refined as an inversion twin.
;
_refine_ls_abs_structure_Flack 0.46(2)
_refine_ls_extinction_method none
_refine_ls_goodness_of_fit_ref 1.094
_refine_ls_hydrogen_treatment constr
_refine_ls_matrix_type full
_refine_ls_number_parameters 596
_refine_ls_number_reflns 6838
_refine_ls_number_restraints 1
_refine_ls_restrained_S_all 1.094
_refine_ls_R_factor_all 0.0604
_refine_ls_R_factor_gt 0.0594
_refine_ls_shift/su_max 0.000
_refine_ls_shift/su_mean 0.000
_refine_ls_structure_factor_coef Fsqd
_refine_ls_weighting_details 'w=1/[\s^2^(Fo^2^)+(0.0847P)^2^+4.9551P] where P=(Fo^2^+2Fc^2^)/3'
_refine_ls_weighting_scheme calc
_refine_ls_wR_factor_gt 0.1512
_refine_ls_wR_factor_ref 0.1520
_reflns_number_gt 6693
_reflns_number_total 6838
_reflns_threshold_expression 'I > 2\s(I)'
_cod_data_source_file am9b17554_si_002.cif
_cod_data_source_block zhao62s
_cod_depositor_comments
;
The following automatic conversions were performed:

data item '_exptl_absorpt_correction_type' value 'Multi-Scan' was
changed to 'multi-scan' in accordance with the
/home/data/users/saulius/crontab/automatic-downloads/current/ACS/lib/dictionaries/cif_core.dic
dictionary named 'cif_core.dic' version 2.4.2 last updated on
2011-04-26.

Automatic conversion script
Id: cif_fix_values 7556 2019-12-06 15:28:31Z antanas 
;
_cod_database_code 4517300

loop_
_space_group_symop_operation_xyz
'x, y, z'
'-x, -y, z+1/2'
'x+1/2, -y, z'
'-x+1/2, y, z+1/2'

loop_
_atom_site_type_symbol
_atom_site_label
_atom_site_fract_x
_atom_site_fract_y
_atom_site_fract_z
_atom_site_U_iso_or_equiv
_atom_site_adp_type
_atom_site_calc_flag
_atom_site_refinement_flags_adp
_atom_site_refinement_flags_posn
_atom_site_occupancy
C C1 0.1670(2) 0.4448(15) 0.25158(13) 0.0198(11) Uani d . . 1
C C2 0.2001(3) 0.2008(14) 0.21130(12) 0.0201(11) Uani d . . 1
C C3 0.2600(2) 0.2517(14) 0.25046(12) 0.0176(10) Uani d . . 1
C C4 0.1365(3) -0.0121(16) 0.17039(14) 0.0234(13) Uani d . . 1
C C5 0.0793(3) -0.0188(18) 0.18292(15) 0.0268(14) Uani d . . 1
H H5 0.0727 0.0604 0.2022 0.032 Uiso calc U R 1
C C6 0.0330(3) -0.1454(17) 0.16608(14) 0.0298(14) Uani d . . 1
H H6 -0.0062 -0.1506 0.1738 0.036 Uiso calc U R 1
C C7 0.0432(3) -0.2656(18) 0.13794(15) 0.0314(14) Uani d . . 1
H H7 0.0107 -0.3478 0.1267 0.038 Uiso calc U R 1
C C8 0.0999(3) -0.2668(18) 0.12625(14) 0.0311(14) Uani d . . 1
H H8 0.1068 -0.3544 0.1073 0.037 Uiso calc U R 1
C C9 0.1466(3) -0.1366(17) 0.14294(15) 0.0286(13) Uani d . . 1
C C10 0.2098(3) -0.1011(17) 0.13694(14) 0.0266(13) Uani d . . 1
C C11 0.2445(3) -0.1728(19) 0.11269(14) 0.0335(15) Uani d . . 1
H H11 0.2275 -0.281 0.0961 0.04 Uiso calc U R 1
C C12 0.3041(3) -0.085(2) 0.11301(15) 0.0379(17) Uani d . . 1
H H12 0.328 -0.1266 0.0963 0.045 Uiso calc U R 1
C C13 0.3293(3) 0.063(2) 0.13716(18) 0.0357(16) Uani d . . 1
H H13 0.3706 0.1175 0.1369 0.043 Uiso calc U R 1
C C14 0.2961(3) 0.1368(17) 0.16235(14) 0.0293(14) Uani d . . 1
H H14 0.3135 0.2465 0.1788 0.035 Uiso calc U R 1
C C15 0.2361(3) 0.0392(16) 0.16179(14) 0.0250(13) Uani d . . 1
C C16 0.3642(2) 0.0234(15) 0.25104(14) 0.0203(12) Uani d . . 1
C C17 0.3710(3) -0.1497(14) 0.22493(13) 0.0233(12) Uani d . . 1
H H17 0.3385 -0.1736 0.2119 0.028 Uiso calc U R 1
C C18 0.4260(3) -0.2861(17) 0.21839(14) 0.0293(13) Uani d . . 1
H H18 0.4317 -0.3999 0.2003 0.035 Uiso calc U R 1
C C19 0.4735(3) -0.2607(17) 0.23779(15) 0.0330(15) Uani d . . 1
H H19 0.511 -0.3599 0.2329 0.04 Uiso calc U R 1
C C20 0.4667(3) -0.0928(17) 0.26406(14) 0.0290(14) Uani d . . 1
H H20 0.499 -0.0738 0.2773 0.035 Uiso calc U R 1
C C21 0.4119(3) 0.0461(15) 0.27058(15) 0.0262(13) Uani d . . 1
C C22 0.3913(3) 0.2359(17) 0.29587(14) 0.0265(13) Uani d . . 1
C C23 0.4204(3) 0.3407(18) 0.32138(14) 0.0313(14) Uani d . . 1
H H23 0.4615 0.2891 0.3242 0.038 Uiso calc U R 1
C C24 0.3890(3) 0.5188(17) 0.34225(14) 0.0266(14) Uani d . . 1
H H24 0.4084 0.5858 0.3597 0.032 Uiso calc U R 1
C C25 0.3296(3) 0.6017(17) 0.33808(15) 0.0282(14) Uani d . . 1
H H25 0.309 0.7264 0.3528 0.034 Uiso calc U R 1
C C26 0.2990(2) 0.5070(16) 0.31286(12) 0.0198(12) Uani d . . 1
H H26 0.2582 0.5656 0.31 0.024 Uiso calc U R 1
C C27 0.3311(2) 0.3226(15) 0.29203(12) 0.0194(11) Uani d . . 1
C C28 0.4171(3) 0.9062(15) 0.42909(14) 0.0217(12) Uani d . . 1
C C29 0.5082(2) 0.6741(14) 0.43145(12) 0.0188(11) Uani d . . 1
C C30 0.4483(2) 0.6712(14) 0.47075(12) 0.0193(11) Uani d . . 1
C C31 0.5808(2) 0.7041(14) 0.39017(12) 0.0191(11) Uani d . . 1
C C32 0.5504(3) 0.8708(16) 0.36799(13) 0.0236(13) Uani d . . 1
H H32 0.5098 0.9352 0.3701 0.028 Uiso calc U R 1
C C33 0.5817(3) 0.9406(18) 0.34248(14) 0.0266(13) Uani d . . 1
H H33 0.5616 1.0475 0.3267 0.032 Uiso calc U R 1
C C34 0.6426(3) 0.8553(15) 0.33972(14) 0.0261(13) Uani d . . 1
H H34 0.6635 0.9119 0.3224 0.031 Uiso calc U R 1
C C35 0.6717(2) 0.6911(16) 0.36193(13) 0.0248(12) Uani d . . 1
H H35 0.7127 0.633 0.3601 0.03 Uiso calc U R 1
C C36 0.6411(2) 0.6104(15) 0.38710(13) 0.0221(12) Uani d . . 1
C C37 0.6597(3) 0.4416(15) 0.41316(13) 0.0211(12) Uani d . . 1
C C38 0.7138(3) 0.2922(16) 0.42165(14) 0.0251(12) Uani d . . 1
H H38 0.7472 0.301 0.409 0.03 Uiso calc U R 1
C C39 0.7189(3) 0.1327(16) 0.44822(14) 0.0288(14) Uani d . . 1
H H39 0.7558 0.033 0.4539 0.035 Uiso calc U R 1
C C40 0.6703(3) 0.1169(15) 0.46669(14) 0.0267(13) Uani d . . 1
H H40 0.6746 0.0065 0.485 0.032 Uiso calc U R 1
C C41 0.6153(3) 0.2579(15) 0.45922(13) 0.0217(11) Uani d . . 1
H H41 0.582 0.2419 0.4719 0.026 Uiso calc U R 1
C C42 0.6110(2) 0.4254(14) 0.43215(13) 0.0191(12) Uani d . . 1
C C43 0.4826(3) 0.5053(16) 0.52038(13) 0.0208(12) Uani d . . 1
C C44 0.5437(3) 0.5767(17) 0.52050(14) 0.0265(13) Uani d . . 1
H H44 0.5624 0.6803 0.5042 0.032 Uiso calc U R 1
C C45 0.5759(3) 0.493(2) 0.54491(14) 0.0336(16) Uani d . . 1
H H45 0.6176 0.5351 0.5452 0.04 Uiso calc U R 1
C C46 0.5485(3) 0.348(2) 0.56917(15) 0.0373(16) Uani d . . 1
H H46 0.572 0.2921 0.5857 0.045 Uiso calc U R 1
C C47 0.4874(3) 0.2830(18) 0.56968(13) 0.0300(14) Uani d . . 1
H H47 0.4691 0.1818 0.5862 0.036 Uiso calc U R 1
C C48 0.4536(3) 0.3710(16) 0.54506(13) 0.0244(12) Uani d . . 1
C C49 0.3906(3) 0.3604(15) 0.53921(13) 0.0226(12) Uani d . . 1
C C50 0.3421(3) 0.2504(17) 0.55591(13) 0.0264(13) Uani d . . 1
H H50 0.3478 0.1608 0.5749 0.032 Uiso calc U R 1
C C51 0.2854(3) 0.2750(16) 0.54409(13) 0.0278(13) Uani d . . 1
H H51 0.2519 0.1997 0.555 0.033 Uiso calc U R 1
C C52 0.2772(3) 0.4082(16) 0.51645(14) 0.0266(13) Uani d . . 1
H H52 0.2379 0.4257 0.5089 0.032 Uiso calc U R 1
C C53 0.3248(3) 0.5166(15) 0.49960(14) 0.0228(12) Uani d . . 1
H H53 0.3185 0.6037 0.4805 0.027 Uiso calc U R 1
C C54 0.3810(3) 0.4957(15) 0.51092(13) 0.0179(12) Uani d . . 1
Cl Cl1 0.10927(6) 0.6378(4) 0.27092(3) 0.0248(3) Uani d . . 1
Cl Cl2 0.36220(5) 1.1092(3) 0.40954(3) 0.0233(3) Uani d . . 1
N N1 0.2170(2) 0.4088(12) 0.26630(11) 0.0218(10) Uani d . . 1
N N2 0.1537(2) 0.3508(13) 0.22510(11) 0.0223(10) Uani d . . 1
N N3 0.2540(2) 0.1445(12) 0.22286(11) 0.0217(10) Uani d . . 1
N N4 0.1908(2) 0.0933(13) 0.18234(10) 0.0213(11) Uani d . . 1
N N5 0.3136(2) 0.1967(13) 0.26386(10) 0.0217(10) Uani d . . 1
N N6 0.4672(2) 0.8364(12) 0.41510(10) 0.0203(10) Uani d . . 1
N N7 0.5007(2) 0.5840(12) 0.45949(10) 0.0206(10) Uani d . . 1
N N8 0.4037(2) 0.8339(12) 0.45671(11) 0.0203(10) Uani d . . 1
N N9 0.5617(2) 0.5927(12) 0.41873(10) 0.0197(10) Uani d . . 1
N N10 0.4380(2) 0.5805(13) 0.49923(11) 0.0224(11) Uani d . . 1

loop_
_atom_site_aniso_label
_atom_site_aniso_U_11
_atom_site_aniso_U_22
_atom_site_aniso_U_33
_atom_site_aniso_U_12
_atom_site_aniso_U_13
_atom_site_aniso_U_23
C1 0.020(3) 0.024(3) 0.016(3) -0.003(2) -0.003(2) -0.002(2)
C2 0.026(3) 0.018(3) 0.016(3) 0.001(2) -0.001(2) -0.003(2)
C3 0.019(2) 0.017(2) 0.017(3) -0.004(2) -0.001(2) 0.005(2)
C4 0.028(3) 0.027(3) 0.015(3) 0.001(2) 0.004(3) 0.001(2)
C5 0.023(3) 0.036(3) 0.022(3) 0.000(3) -0.004(2) -0.001(3)
C6 0.031(3) 0.035(3) 0.024(3) -0.004(3) 0.002(3) 0.001(3)
C7 0.032(3) 0.034(3) 0.029(3) -0.005(3) -0.006(3) 0.004(3)
C8 0.040(4) 0.033(3) 0.020(3) 0.001(3) -0.004(3) -0.001(3)
C9 0.030(3) 0.031(3) 0.025(3) 0.004(3) -0.003(3) 0.001(3)
C10 0.028(3) 0.032(3) 0.020(3) 0.004(2) 0.002(2) 0.005(2)
C11 0.039(4) 0.042(4) 0.020(3) 0.010(3) 0.002(3) -0.001(3)
C12 0.036(4) 0.058(5) 0.020(3) 0.016(3) 0.006(3) 0.008(3)
C13 0.025(3) 0.043(4) 0.039(4) 0.009(3) 0.003(3) 0.008(3)
C14 0.032(3) 0.033(3) 0.022(3) 0.007(3) 0.001(3) 0.003(3)
C15 0.029(3) 0.028(3) 0.019(3) 0.008(2) -0.003(2) 0.003(2)
C16 0.014(3) 0.024(3) 0.022(3) 0.001(2) 0.006(2) 0.011(2)
C17 0.025(3) 0.019(3) 0.026(3) 0.002(2) 0.002(2) 0.011(2)
C18 0.032(3) 0.025(3) 0.031(3) 0.003(3) 0.008(3) 0.006(3)
C19 0.023(3) 0.029(3) 0.047(4) 0.004(3) 0.005(3) 0.018(3)
C20 0.020(3) 0.038(4) 0.029(3) -0.002(3) 0.001(2) 0.014(3)
C21 0.022(3) 0.029(3) 0.028(3) -0.005(2) 0.000(3) 0.014(3)
C22 0.022(3) 0.033(3) 0.024(3) -0.003(2) -0.002(2) 0.011(3)
C23 0.023(3) 0.041(4) 0.029(3) -0.006(3) -0.007(3) 0.015(3)
C24 0.024(3) 0.037(3) 0.019(3) -0.012(3) -0.012(2) 0.010(2)
C25 0.030(3) 0.033(3) 0.022(3) -0.015(3) 0.003(3) 0.004(3)
C26 0.014(2) 0.029(3) 0.016(3) -0.003(2) -0.003(2) 0.003(2)
C27 0.018(3) 0.024(3) 0.017(3) -0.006(2) -0.003(2) 0.005(2)
C28 0.017(3) 0.024(3) 0.024(3) -0.002(2) -0.002(2) -0.002(2)
C29 0.020(3) 0.018(3) 0.019(3) -0.003(2) -0.004(2) -0.006(2)
C30 0.019(3) 0.022(3) 0.017(3) 0.000(2) -0.003(2) -0.002(2)
C31 0.022(3) 0.020(3) 0.015(3) -0.005(2) 0.003(2) 0.003(2)
C32 0.021(3) 0.029(3) 0.021(3) 0.001(2) 0.002(2) -0.003(2)
C33 0.027(3) 0.038(3) 0.015(3) -0.003(3) 0.001(2) 0.004(3)
C34 0.030(3) 0.024(3) 0.025(3) -0.002(2) 0.004(2) -0.003(2)
C35 0.019(3) 0.032(3) 0.024(3) 0.000(2) 0.004(2) -0.001(2)
C36 0.019(3) 0.025(3) 0.022(3) 0.003(2) -0.002(2) -0.008(2)
C37 0.017(3) 0.026(3) 0.020(3) -0.001(2) -0.004(2) -0.007(2)
C38 0.017(2) 0.028(3) 0.030(3) 0.000(2) -0.003(2) -0.009(3)
C39 0.022(3) 0.030(3) 0.035(3) 0.004(2) -0.013(3) -0.007(3)
C40 0.033(3) 0.022(3) 0.026(3) 0.002(2) -0.011(2) -0.005(2)
C41 0.025(3) 0.018(3) 0.021(3) -0.002(2) -0.005(2) -0.003(2)
C42 0.021(3) 0.019(3) 0.018(3) -0.001(2) -0.005(2) -0.010(2)
C43 0.021(3) 0.029(3) 0.012(3) 0.000(2) -0.004(2) -0.001(2)
C44 0.025(3) 0.037(3) 0.018(3) -0.002(3) 0.001(2) -0.001(2)
C45 0.033(3) 0.054(4) 0.014(3) 0.003(3) -0.007(3) -0.001(3)
C46 0.036(4) 0.055(5) 0.021(3) 0.008(3) -0.008(3) -0.002(3)
C47 0.039(3) 0.038(4) 0.014(3) 0.011(3) 0.000(2) 0.001(2)
C48 0.029(3) 0.025(3) 0.019(3) 0.003(2) -0.001(2) -0.001(2)
C49 0.028(3) 0.026(3) 0.013(3) 0.006(2) 0.003(2) -0.002(2)
C50 0.033(3) 0.029(3) 0.017(3) -0.005(3) 0.005(2) 0.005(2)
C51 0.032(3) 0.026(3) 0.026(3) -0.001(3) 0.007(3) -0.003(2)
C52 0.024(3) 0.035(3) 0.021(3) -0.003(2) 0.001(2) -0.002(3)
C53 0.026(3) 0.026(3) 0.017(3) -0.003(2) -0.002(2) -0.002(2)
C54 0.021(3) 0.019(3) 0.014(3) 0.001(2) 0.007(2) -0.001(2)
Cl1 0.0201(6) 0.0311(7) 0.0231(7) 0.0040(5) 0.0003(5) -0.0050(6)
Cl2 0.0178(6) 0.0308(7) 0.0214(7) 0.0013(5) -0.0012(5) 0.0078(6)
N1 0.020(2) 0.028(3) 0.017(2) -0.0008(19) -0.0001(19) 0.0021(19)
N2 0.019(2) 0.027(2) 0.021(3) 0.0038(19) 0.002(2) 0.003(2)
N3 0.021(2) 0.024(2) 0.019(3) 0.0004(19) -0.0024(19) 0.001(2)
N4 0.020(2) 0.034(3) 0.010(2) 0.005(2) -0.0005(18) 0.0022(19)
N5 0.018(2) 0.026(2) 0.021(2) -0.0021(19) 0.0005(18) 0.005(2)
N6 0.020(2) 0.021(2) 0.020(3) -0.0049(18) 0.0001(18) -0.0034(18)
N7 0.021(2) 0.027(2) 0.015(2) -0.0021(19) -0.0010(18) 0.0050(19)
N8 0.022(2) 0.022(2) 0.017(2) -0.0047(19) 0.0042(19) 0.0034(19)
N9 0.021(2) 0.027(2) 0.011(2) -0.0005(19) -0.0015(18) 0.0007(18)
N10 0.020(2) 0.030(3) 0.017(3) 0.000(2) -0.002(2) 0.004(2)

loop_
_atom_type_symbol
_atom_type_description
_atom_type_scat_dispersion_real
_atom_type_scat_dispersion_imag
_atom_type_scat_source
C C 0.0181 0.0091 'International Tables Vol C Tables 4.2.6.8 and 6.1.1.4'
H H 0.0000 0.0000 'International Tables Vol C Tables 4.2.6.8 and 6.1.1.4'
Cl Cl 0.3639 0.7018 'International Tables Vol C Tables 4.2.6.8 and 6.1.1.4'
N N 0.0311 0.0180 'International Tables Vol C Tables 4.2.6.8 and 6.1.1.4'

loop_
_geom_angle_atom_site_label_1
_geom_angle_atom_site_label_2
_geom_angle_atom_site_label_3
_geom_angle
N2 C1 N1 130.2(5)
N2 C1 Cl1 115.3(4)
N1 C1 Cl1 114.5(4)
N3 C2 N2 125.3(5)
N3 C2 N4 117.5(5)
N2 C2 N4 117.1(5)
N3 C3 N1 125.2(5)
N3 C3 N5 117.8(5)
N1 C3 N5 117.0(5)
C9 C4 N4 108.7(5)
C9 C4 C5 121.5(6)
N4 C4 C5 129.7(6)
C6 C5 C4 117.4(6)
C5 C6 C7 121.0(6)
C8 C7 C6 121.0(6)
C7 C8 C9 118.4(6)
C4 C9 C8 120.7(6)
C4 C9 C10 107.7(6)
C8 C9 C10 131.6(6)
C11 C10 C15 120.0(6)
C11 C10 C9 133.0(6)
C15 C10 C9 107.0(6)
C12 C11 C10 119.0(7)
C13 C12 C11 120.7(6)
C12 C13 C14 122.4(7)
C15 C14 C13 116.1(6)
C10 C15 C14 121.7(6)
C10 C15 N4 107.8(5)
C14 C15 N4 130.1(6)
C17 C16 C21 120.3(5)
C17 C16 N5 131.7(5)
C21 C16 N5 108.0(6)
C18 C17 C16 118.3(6)
C17 C18 C19 121.2(6)
C20 C19 C18 120.6(6)
C21 C20 C19 118.3(6)
C20 C21 C16 121.2(6)
C20 C21 C22 131.1(6)
C16 C21 C22 107.7(5)
C27 C22 C23 119.0(6)
C27 C22 C21 109.0(5)
C23 C22 C21 132.0(6)
C24 C23 C22 119.4(6)
C23 C24 C25 120.8(6)
C24 C25 C26 121.8(6)
C27 C26 C25 116.8(5)
C26 C27 C22 122.1(5)
C26 C27 N5 130.7(5)
C22 C27 N5 107.2(5)
N6 C28 N8 127.7(6)
N6 C28 Cl2 116.6(5)
N8 C28 Cl2 115.7(4)
N6 C29 N7 124.9(5)
N6 C29 N9 117.8(5)
N7 C29 N9 117.4(5)
N7 C30 N8 126.0(5)
N7 C30 N10 117.2(5)
N8 C30 N10 116.8(5)
C32 C31 C36 121.2(5)
C32 C31 N9 131.4(5)
C36 C31 N9 107.4(5)
C31 C32 C33 117.6(5)
C32 C33 C34 121.2(6)
C35 C34 C33 120.1(6)
C34 C35 C36 119.7(5)
C35 C36 C31 120.2(5)
C35 C36 C37 131.6(5)
C31 C36 C37 108.2(5)
C42 C37 C38 118.9(6)
C42 C37 C36 108.6(5)
C38 C37 C36 132.5(6)
C39 C38 C37 120.3(6)
C38 C39 C40 120.2(5)
C39 C40 C41 121.9(6)
C40 C41 C42 117.4(6)
C37 C42 C41 121.4(5)
C37 C42 N9 108.3(5)
C41 C42 N9 130.3(5)
C44 C43 C48 121.5(6)
C44 C43 N10 130.6(6)
C48 C43 N10 107.6(5)
C45 C44 C43 118.2(6)
C44 C45 C46 121.3(7)
C45 C46 C47 121.3(6)
C46 C47 C48 118.2(6)
C47 C48 C43 119.4(6)
C47 C48 C49 132.3(6)
C43 C48 C49 108.2(5)
C50 C49 C54 119.9(5)
C50 C49 C48 132.1(6)
C54 C49 C48 108.1(5)
C51 C50 C49 118.4(6)
C50 C51 C52 120.6(6)
C53 C52 C51 121.7(6)
C54 C53 C52 118.6(6)
C53 C54 C49 120.8(5)
C53 C54 N10 132.0(5)
C49 C54 N10 107.1(5)
C1 N1 C3 112.1(5)
C1 N2 C2 112.5(5)
C2 N3 C3 114.7(5)
C4 N4 C15 108.8(5)
C4 N4 C2 125.9(5)
C15 N4 C2 125.0(5)
C3 N5 C27 126.4(5)
C3 N5 C16 125.3(5)
C27 N5 C16 108.1(5)
C28 N6 C29 113.8(5)
C30 N7 C29 114.8(5)
C28 N8 C30 112.8(5)
C29 N9 C42 126.8(5)
C29 N9 C31 125.4(5)
C42 N9 C31 107.4(4)
C30 N10 C54 124.7(5)
C30 N10 C43 125.7(5)
C54 N10 C43 108.9(5)

loop_
_geom_bond_atom_site_label_1
_geom_bond_atom_site_label_2
_geom_bond_distance
C1 N2 1.307(8)
C1 N1 1.317(7)
C1 Cl1 1.739(6)
C2 N3 1.337(7)
C2 N2 1.350(8)
C2 N4 1.412(8)
C3 N3 1.343(7)
C3 N1 1.352(7)
C3 N5 1.368(7)
C4 C9 1.371(10)
C4 N4 1.397(8)
C4 C5 1.406(9)
C5 C6 1.384(9)
C6 C7 1.395(10)
C7 C8 1.379(10)
C8 C9 1.394(9)
C9 C10 1.450(9)
C10 C11 1.389(9)
C10 C15 1.396(9)
C11 C12 1.378(10)
C12 C13 1.371(11)
C13 C14 1.407(10)
C14 C15 1.398(10)
C15 N4 1.403(8)
C16 C17 1.384(9)
C16 C21 1.400(9)
C16 N5 1.443(8)
C17 C18 1.374(9)
C18 C19 1.394(10)
C19 C20 1.381(10)
C20 C21 1.373(9)
C21 C22 1.451(10)
C22 C27 1.402(8)
C22 C23 1.404(9)
C23 C24 1.375(10)
C24 C25 1.385(9)
C25 C26 1.397(9)
C26 C27 1.395(8)
C27 N5 1.439(8)
C28 N6 1.323(8)
C28 N8 1.336(8)
C28 Cl2 1.714(6)
C29 N6 1.343(7)
C29 N7 1.348(8)
C29 N9 1.371(7)
C30 N7 1.326(8)
C30 N8 1.346(8)
C30 N10 1.377(8)
C31 C32 1.386(8)
C31 C36 1.407(8)
C31 N9 1.449(7)
C32 C33 1.395(9)
C33 C34 1.409(9)
C34 C35 1.368(9)
C35 C36 1.382(8)
C36 C37 1.427(9)
C37 C42 1.400(9)
C37 C38 1.400(8)
C38 C39 1.374(9)
C39 C40 1.384(9)
C40 C41 1.390(8)
C41 C42 1.408(9)
C42 N9 1.422(7)
C43 C44 1.396(9)
C43 C48 1.408(9)
C43 N10 1.426(8)
C44 C45 1.374(9)
C45 C46 1.392(11)
C46 C47 1.393(10)
C47 C48 1.405(9)
C48 C49 1.440(9)
C49 C50 1.398(8)
C49 C54 1.420(9)
C50 C51 1.384(9)
C51 C52 1.385(9)
C52 C53 1.383(9)
C53 C54 1.366(9)
C54 N10 1.425(7)
